data_7238671
loop_
_publ_author_name
'Zhang, Yu'
'Pan, Ling'
'Xu, Xianxiu'
'Liu, Qun'

_publ_section_title
;
 An efficient pyrroline annulation of glycine imine with enones
;
_journal_issue 12
_journal_name_full 'RSC Advances'
_journal_page_first 5138
_journal_paper_doi 10.1039/c2ra20697h
_journal_volume 2
_journal_year 2012
_chemical_formula_sum 'C18 H17 N O2'
_chemical_formula_weight 279.33
_space_group_IT_number 14
_space_group_name_Hall '-P 2ybc'
_space_group_name_H-M_alt 'P 1 21/c 1'
_symmetry_cell_setting monoclinic
_symmetry_space_group_name_H-M 'P 1 21/c 1'
_atom_sites_solution_hydrogens geom
_atom_sites_solution_primary direct
_atom_sites_solution_secondary difmap
_audit_creation_method SHELXL-97
_cell_angle_alpha 90.00
_cell_angle_beta 99.578(2)
_cell_angle_gamma 90.00
_cell_formula_units_Z 4
_cell_length_a 7.6540(13)
_cell_length_b 16.830(3)
_cell_length_c 11.568(2)
_cell_measurement_temperature 293(2)
_cell_volume 1469.4(4)
_computing_cell_refinement 'Bruker SMART'
_computing_data_collection 'Bruker SMART'
_computing_data_reduction 'Bruker SMART'
_computing_molecular_graphics 'Bruker SHELXTL'
_computing_publication_material 'Bruker SHELXTL'
_computing_structure_refinement 'SHELXL-97 (Sheldrick, 1997)'
_computing_structure_solution 'SHELXS-97 (Sheldrick, 1990)'
_diffrn_ambient_temperature 293(2)
_diffrn_measured_fraction_theta_full 1.000
_diffrn_measured_fraction_theta_max 0.998
_diffrn_measurement_device_type 'CCD area detector'
_diffrn_measurement_method 'omega scans'
_diffrn_radiation_monochromator graphite
_diffrn_radiation_source 'fine-focus sealed tube'
_diffrn_radiation_type MoK\a
_diffrn_radiation_wavelength 0.71069
_diffrn_reflns_av_R_equivalents 0.0384
_diffrn_reflns_av_sigmaI/netI 0.0485
_diffrn_reflns_limit_h_max 7
_diffrn_reflns_limit_h_min -9
_diffrn_reflns_limit_k_max 20
_diffrn_reflns_limit_k_min -20
_diffrn_reflns_limit_l_max 11
_diffrn_reflns_limit_l_min -14
_diffrn_reflns_number 7868
_diffrn_reflns_theta_full 25.00
_diffrn_reflns_theta_max 25.93
_diffrn_reflns_theta_min 2.16
_exptl_absorpt_coefficient_mu 0.082
_exptl_absorpt_correction_T_max 0.9878
_exptl_absorpt_correction_T_min 0.9829
_exptl_absorpt_correction_type multi-scan
_exptl_absorpt_process_details '(SADABS; Bruker, 2000)'
_exptl_crystal_colour pale-yellow
_exptl_crystal_density_diffrn 1.263
_exptl_crystal_density_method 'not measured'
_exptl_crystal_description bulk
_exptl_crystal_F_000 592
_exptl_crystal_size_max 0.21
_exptl_crystal_size_mid 0.16
_exptl_crystal_size_min 0.15
_refine_diff_density_max 0.245
_refine_diff_density_min -0.156
_refine_diff_density_rms 0.033
_refine_ls_extinction_coef 0.025(3)
_refine_ls_extinction_expression Fc^*^=kFc[1+0.001xFc^2^\l^3^/sin(2\q)]^-1/4^
_refine_ls_extinction_method SHELXL
_refine_ls_goodness_of_fit_ref 1.026
_refine_ls_hydrogen_treatment constr
_refine_ls_matrix_type full
_refine_ls_number_parameters 191
_refine_ls_number_reflns 2863
_refine_ls_number_restraints 0
_refine_ls_restrained_S_all 1.026
_refine_ls_R_factor_all 0.0816
_refine_ls_R_factor_gt 0.0448
_refine_ls_shift/su_max 0.000
_refine_ls_shift/su_mean 0.000
_refine_ls_structure_factor_coef Fsqd
_refine_ls_weighting_details 'calc w=1/[\s^2^(Fo^2^)+(0.0572P)^2^+0.0310P] where P=(Fo^2^+2Fc^2^)/3'
_refine_ls_weighting_scheme calc
_refine_ls_wR_factor_gt 0.1091
_refine_ls_wR_factor_ref 0.1242
_reflns_number_gt 1784
_reflns_number_total 2863
_reflns_threshold_expression >2sigma(I)
_cod_data_source_file c2ra20697h.txt
_cod_data_source_block 2-H-pyrroles4a
_cod_original_sg_symbol_H-M P21/c
_cod_database_code 7238671

loop_
_symmetry_equiv_pos_as_xyz
'x, y, z'
'-x, y+1/2, -z+1/2'
'-x, -y, -z'
'x, -y-1/2, z-1/2'

loop_
_atom_site_label
_atom_site_type_symbol
_atom_site_fract_x
_atom_site_fract_y
_atom_site_fract_z
_atom_site_U_iso_or_equiv
_atom_site_adp_type
_atom_site_occupancy
_atom_site_symmetry_multiplicity
_atom_site_calc_flag
_atom_site_refinement_flags
O1 O 1.13253(17) 0.04650(7) 0.75956(11) 0.0505(4) Uani 1 1 d .
N1 N 0.8049(2) 0.06502(9) 0.49943(13) 0.0480(4) Uani 1 1 d .
C17 C 1.0477(2) 0.08265(12) 0.66303(16) 0.0438(5) Uani 1 1 d .
C16 C 0.8769(2) 0.04077(10) 0.61917(16) 0.0429(5) Uani 1 1 d .
H16 H 0.9005 -0.0165 0.6190 0.051 Uiso 1 1 calc R
C6 C 0.7858(2) 0.10173(10) 0.80903(16) 0.0395(4) Uani 1 1 d .
C10 C 0.5442(2) 0.12318(10) 0.38507(17) 0.0416(5) Uani 1 1 d .
O2 O 1.10170(19) 0.14148(9) 0.62200(13) 0.0680(5) Uani 1 1 d .
C9 C 0.6501(2) 0.09383(10) 0.49494(16) 0.0409(4) Uani 1 1 d .
C7 C 0.7285(2) 0.05622(11) 0.69674(16) 0.0461(5) Uani 1 1 d .
H7 H 0.6844 0.0044 0.7176 0.055 Uiso 1 1 calc R
C11 C 0.3799(2) 0.15816(12) 0.38454(19) 0.0551(6) Uani 1 1 d .
H11 H 0.3344 0.1623 0.4540 0.066 Uiso 1 1 calc R
C5 C 0.8168(3) 0.18318(11) 0.81000(18) 0.0498(5) Uani 1 1 d .
H5 H 0.7985 0.2114 0.7399 0.060 Uiso 1 1 calc R
C15 C 0.6068(3) 0.11731(11) 0.27976(17) 0.0492(5) Uani 1 1 d .
H15 H 0.7165 0.0939 0.2783 0.059 Uiso 1 1 calc R
C4 C 0.8747(3) 0.22268(13) 0.9142(2) 0.0594(6) Uani 1 1 d .
H4 H 0.8950 0.2771 0.9134 0.071 Uiso 1 1 calc R
C8 C 0.5821(2) 0.09549(13) 0.60916(17) 0.0554(6) Uani 1 1 d .
H8A H 0.4721 0.0660 0.6035 0.067 Uiso 1 1 calc R
H8B H 0.5619 0.1497 0.6323 0.067 Uiso 1 1 calc R
C1 C 0.8137(3) 0.06264(12) 0.91561(18) 0.0525(5) Uani 1 1 d .
H1 H 0.7923 0.0083 0.9176 0.063 Uiso 1 1 calc R
C14 C 0.5091(3) 0.14568(13) 0.17671(18) 0.0597(6) Uani 1 1 d .
H14 H 0.5527 0.1409 0.1066 0.072 Uiso 1 1 calc R
C3 C 0.9025(3) 0.18230(15) 1.0186(2) 0.0645(6) Uani 1 1 d .
H3 H 0.9415 0.2091 1.0884 0.077 Uiso 1 1 calc R
C2 C 0.8723(3) 0.10232(15) 1.01912(19) 0.0641(6) Uani 1 1 d .
H2 H 0.8915 0.0745 1.0896 0.077 Uiso 1 1 calc R
C13 C 0.3469(3) 0.18104(13) 0.1779(2) 0.0646(6) Uani 1 1 d .
H13 H 0.2813 0.2008 0.1090 0.078 Uiso 1 1 calc R
C18 C 1.2797(3) 0.08719(14) 0.82762(19) 0.0674(6) Uani 1 1 d .
H18A H 1.3279 0.0552 0.8941 0.101 Uiso 1 1 calc R
H18B H 1.2404 0.1371 0.8542 0.101 Uiso 1 1 calc R
H18C H 1.3693 0.0964 0.7801 0.101 Uiso 1 1 calc R
C12 C 0.2832(3) 0.18685(13) 0.2811(2) 0.0669(7) Uani 1 1 d .
H12 H 0.1735 0.2104 0.2820 0.080 Uiso 1 1 calc R

loop_
_atom_site_aniso_label
_atom_site_aniso_U_11
_atom_site_aniso_U_22
_atom_site_aniso_U_33
_atom_site_aniso_U_23
_atom_site_aniso_U_13
_atom_site_aniso_U_12
O1 0.0465(8) 0.0598(8) 0.0430(8) 0.0037(7) 0.0006(6) 0.0047(6)
N1 0.0477(10) 0.0549(10) 0.0405(10) -0.0036(8) 0.0049(7) 0.0101(7)
C17 0.0447(11) 0.0483(11) 0.0393(12) 0.0002(9) 0.0099(9) 0.0072(9)
C16 0.0474(11) 0.0400(10) 0.0404(12) -0.0018(8) 0.0050(9) 0.0063(8)
C6 0.0348(10) 0.0444(11) 0.0400(11) -0.0006(9) 0.0084(8) 0.0007(8)
C10 0.0404(11) 0.0397(10) 0.0430(12) -0.0069(8) 0.0018(9) -0.0013(8)
O2 0.0641(10) 0.0717(10) 0.0660(11) 0.0192(8) 0.0045(8) -0.0131(8)
C9 0.0384(11) 0.0415(10) 0.0422(12) -0.0090(8) 0.0055(8) -0.0015(8)
C7 0.0473(12) 0.0468(11) 0.0445(12) -0.0021(9) 0.0086(9) -0.0108(9)
C11 0.0446(12) 0.0662(13) 0.0534(14) -0.0118(10) 0.0044(10) 0.0083(10)
C5 0.0511(12) 0.0450(11) 0.0522(13) 0.0020(10) 0.0053(10) 0.0008(9)
C15 0.0411(11) 0.0567(12) 0.0479(13) -0.0021(10) 0.0022(9) 0.0040(9)
C4 0.0518(13) 0.0520(12) 0.0740(17) -0.0195(12) 0.0094(11) 0.0022(10)
C8 0.0405(11) 0.0780(14) 0.0466(13) -0.0080(11) 0.0037(9) 0.0011(10)
C1 0.0583(13) 0.0522(11) 0.0488(13) 0.0083(10) 0.0146(10) 0.0052(9)
C14 0.0521(13) 0.0789(15) 0.0466(13) 0.0036(11) 0.0037(10) 0.0006(11)
C3 0.0491(13) 0.0891(18) 0.0532(16) -0.0257(13) 0.0027(10) 0.0123(12)
C2 0.0644(15) 0.0877(18) 0.0402(14) 0.0043(12) 0.0085(10) 0.0152(12)
C13 0.0559(15) 0.0744(15) 0.0585(16) 0.0107(12) -0.0055(11) 0.0091(11)
C18 0.0488(13) 0.0930(17) 0.0563(15) 0.0009(12) -0.0032(10) -0.0046(12)
C12 0.0505(14) 0.0777(15) 0.0680(17) -0.0049(13) -0.0034(12) 0.0192(11)

loop_
_atom_type_symbol
_atom_type_description
_atom_type_scat_dispersion_real
_atom_type_scat_dispersion_imag
_atom_type_scat_source
C C 0.0033 0.0016 'International Tables Vol C Tables 4.2.6.8 and 6.1.1.4'
H H 0.0000 0.0000 'International Tables Vol C Tables 4.2.6.8 and 6.1.1.4'
N N 0.0061 0.0033 'International Tables Vol C Tables 4.2.6.8 and 6.1.1.4'
O O 0.0106 0.0060 'International Tables Vol C Tables 4.2.6.8 and 6.1.1.4'

loop_
_geom_angle_atom_site_label_1
_geom_angle_atom_site_label_2
_geom_angle_atom_site_label_3
_geom_angle
C17 O1 C18 117.86(15)
C9 N1 C16 110.28(15)
O2 C17 O1 123.53(18)
O2 C17 C16 126.36(17)
O1 C17 C16 110.08(16)
N1 C16 C17 111.10(15)
N1 C16 C7 107.39(15)
C17 C16 C7 113.53(15)
N1 C16 H16 108.2
C17 C16 H16 108.2
C7 C16 H16 108.2
C1 C6 C5 117.46(18)
C1 C6 C7 120.38(17)
C5 C6 C7 122.14(17)
C15 C10 C11 118.18(18)
C15 C10 C9 120.92(16)
C11 C10 C9 120.89(17)
N1 C9 C10 122.47(16)
N1 C9 C8 115.37(17)
C10 C9 C8 122.17(16)
C6 C7 C8 115.25(15)
C6 C7 C16 116.01(15)
C8 C7 C16 102.21(15)
C6 C7 H7 107.6
C8 C7 H7 107.6
C16 C7 H7 107.6
C12 C11 C10 120.4(2)
C12 C11 H11 119.8
C10 C11 H11 119.8
C4 C5 C6 120.7(2)
C4 C5 H5 119.7
C6 C5 H5 119.7
C14 C15 C10 121.14(18)
C14 C15 H15 119.4
C10 C15 H15 119.4
C3 C4 C5 120.6(2)
C3 C4 H4 119.7
C5 C4 H4 119.7
C9 C8 C7 104.60(15)
C9 C8 H8A 110.8
C7 C8 H8A 110.8
C9 C8 H8B 110.8
C7 C8 H8B 110.8
H8A C8 H8B 108.9
C2 C1 C6 121.6(2)
C2 C1 H1 119.2
C6 C1 H1 119.2
C13 C14 C15 120.0(2)
C13 C14 H14 120.0
C15 C14 H14 120.0
C2 C3 C4 119.4(2)
C2 C3 H3 120.3
C4 C3 H3 120.3
C3 C2 C1 120.3(2)
C3 C2 H2 119.9
C1 C2 H2 119.9
C12 C13 C14 119.5(2)
C12 C13 H13 120.3
C14 C13 H13 120.3
O1 C18 H18A 109.5
O1 C18 H18B 109.5
H18A C18 H18B 109.5
O1 C18 H18C 109.5
H18A C18 H18C 109.5
H18B C18 H18C 109.5
C13 C12 C11 120.9(2)
C13 C12 H12 119.6
C11 C12 H12 119.6

loop_
_geom_bond_atom_site_label_1
_geom_bond_atom_site_label_2
_geom_bond_distance
O1 C17 1.341(2)
O1 C18 1.436(2)
N1 C9 1.274(2)
N1 C16 1.461(2)
C17 O2 1.201(2)
C17 C16 1.497(3)
C16 C7 1.582(3)
C16 H16 0.9800
C6 C1 1.382(2)
C6 C5 1.391(2)
C6 C7 1.509(2)
C10 C15 1.385(3)
C10 C11 1.388(2)
C10 C9 1.474(2)
C9 C8 1.499(3)
C7 C8 1.530(3)
C7 H7 0.9800
C11 C12 1.385(3)
C11 H11 0.9300
C5 C4 1.383(3)
C5 H5 0.9300
C15 C14 1.383(3)
C15 H15 0.9300
C4 C3 1.371(3)
C4 H4 0.9300
C8 H8A 0.9700
C8 H8B 0.9700
C1 C2 1.379(3)
C1 H1 0.9300
C14 C13 1.379(3)
C14 H14 0.9300
C3 C2 1.366(3)
C3 H3 0.9300
C2 H2 0.9300
C13 C12 1.366(3)
C13 H13 0.9300
C18 H18A 0.9600
C18 H18B 0.9600
C18 H18C 0.9600
C12 H12 0.9300

loop_
_geom_torsion_atom_site_label_1
_geom_torsion_atom_site_label_2
_geom_torsion_atom_site_label_3
_geom_torsion_atom_site_label_4
_geom_torsion
C18 O1 C17 O2 10.4(3)
C18 O1 C17 C16 -167.49(16)
C9 N1 C16 C17 -122.00(16)
C9 N1 C16 C7 2.69(19)
O2 C17 C16 N1 17.1(3)
O1 C17 C16 N1 -165.09(14)
O2 C17 C16 C7 -104.0(2)
O1 C17 C16 C7 73.76(18)
C16 N1 C9 C10 -179.86(15)
C16 N1 C9 C8 -0.2(2)
C15 C10 C9 N1 2.9(3)
C11 C10 C9 N1 -176.47(17)
C15 C10 C9 C8 -176.76(17)
C11 C10 C9 C8 3.9(3)
C1 C6 C7 C8 136.66(18)
C5 C6 C7 C8 -44.9(2)
C1 C6 C7 C16 -103.98(19)
C5 C6 C7 C16 74.4(2)
N1 C16 C7 C6 -130.15(16)
C17 C16 C7 C6 -6.9(2)
N1 C16 C7 C8 -3.91(18)
C17 C16 C7 C8 119.30(17)
C15 C10 C11 C12 -0.6(3)
C9 C10 C11 C12 178.77(18)
C1 C6 C5 C4 0.5(3)
C7 C6 C5 C4 -177.92(17)
C11 C10 C15 C14 0.2(3)
C9 C10 C15 C14 -179.15(17)
C6 C5 C4 C3 0.0(3)
N1 C9 C8 C7 -2.5(2)
C10 C9 C8 C7 177.23(15)
C6 C7 C8 C9 130.38(16)
C16 C7 C8 C9 3.65(18)
C5 C6 C1 C2 -0.9(3)
C7 C6 C1 C2 177.57(18)
C10 C15 C14 C13 0.5(3)
C5 C4 C3 C2 -0.1(3)
C4 C3 C2 C1 -0.3(3)
C6 C1 C2 C3 0.8(3)
C15 C14 C13 C12 -0.8(3)
C14 C13 C12 C11 0.4(3)
C10 C11 C12 C13 0.3(3)
